data_4309020
loop_
_publ_author_name
'Md. Alamgir Hossain'
'Paula Morehouse'
'Douglas Powell'
'Kristin Bowman-James'

_publ_contact_author
; 
   Prof. Kristin Bowman-James
   Department of Chemistry 
   University of Kansas 
   2010 Malott Hall
   1251 Wescoe Hall Dr. 
   Lawrence, KS  66045-7582  USA 
;
_publ_contact_author_email kbowmanjames@ku.edu
_publ_contact_author_fax 1(785)8645396
_publ_contact_author_phone 1(785)8644673
_publ_section_title
;
Tritopic (Cascade) and Ditopic Complexes of Halides with an Azacryptand
;
_journal_name_full 'Inorganic Chemistry'
_journal_page_first 2143
_journal_page_last 2149
_journal_paper_doi 10.1021/ic048937e
_journal_volume 44
_journal_year 2005
_chemical_formula_moiety '(C36 H60 N8) 6+, 2Cl 1-, (Si F6) 2-, 2F 1-, 10(H2 O)'
_chemical_formula_sum 'C36 H80 Cl2 F8 N8 O10 Si'
_chemical_formula_weight 1036.07
_chemical_name_systematic
; 
 ? 
;
_space_group_IT_number 2
_symmetry_cell_setting triclinic
_symmetry_space_group_name_Hall '-P 1'
_symmetry_space_group_name_H-M 'P -1'
_atom_sites_solution_hydrogens geom
_atom_sites_solution_primary direct
_atom_sites_solution_secondary difmap
_audit_creation_method SHELXL-97
_cell_angle_alpha 81.842(2)
_cell_angle_beta 84.129(2)
_cell_angle_gamma 76.707(2)
_cell_formula_units_Z 2
_cell_length_a 10.2614(8)
_cell_length_b 14.6708(11)
_cell_length_c 17.2858(13)
_cell_measurement_reflns_used 6474
_cell_measurement_temperature 100(2)
_cell_measurement_theta_max 30.49
_cell_measurement_theta_min 2.29
_cell_volume 2500.3(3)
_computing_cell_refinement 'Bruker SMART'
_computing_data_collection 'Bruker SMART'
_computing_data_reduction 'Bruker SAINT'
_computing_molecular_graphics 'Bruker SHELXTL'
_computing_publication_material 'Bruker SHELXTL'
_computing_structure_refinement 'SHELXL-97 (Sheldrick, 1997)'
_computing_structure_solution 'SHELXS-97 (Sheldrick, 1990)'
_diffrn_ambient_temperature 100(2)
_diffrn_measured_fraction_theta_full 0.995
_diffrn_measured_fraction_theta_max 0.958
_diffrn_measurement_device_type 'Bruker APEX'
_diffrn_measurement_method '\w scan frames'
_diffrn_radiation_monochromator graphite
_diffrn_radiation_source 'fine-focus sealed tube'
_diffrn_radiation_type MoK\a
_diffrn_radiation_wavelength 0.71073
_diffrn_reflns_av_R_equivalents 0.0217
_diffrn_reflns_av_sigmaI/netI 0.0515
_diffrn_reflns_limit_h_max 14
_diffrn_reflns_limit_h_min -14
_diffrn_reflns_limit_k_max 20
_diffrn_reflns_limit_k_min -13
_diffrn_reflns_limit_l_max 22
_diffrn_reflns_limit_l_min -24
_diffrn_reflns_number 21593
_diffrn_reflns_theta_full 26.00
_diffrn_reflns_theta_max 30.54
_diffrn_reflns_theta_min 1.75
_diffrn_standards_decay_% -0.03
_diffrn_standards_number 231
_exptl_absorpt_coefficient_mu 0.242
_exptl_absorpt_correction_T_max 0.9833
_exptl_absorpt_correction_T_min 0.9332
_exptl_absorpt_correction_type multi-scan
_exptl_absorpt_process_details 'SADABS, 1996'
_exptl_crystal_colour colorless
_exptl_crystal_density_diffrn 1.376
_exptl_crystal_density_meas 0
_exptl_crystal_density_method 'not measured'
_exptl_crystal_description prism
_exptl_crystal_F_000 1104
_exptl_crystal_size_max 0.29
_exptl_crystal_size_mid 0.19
_exptl_crystal_size_min 0.07
_refine_diff_density_max 0.545
_refine_diff_density_min -0.326
_refine_diff_density_rms 0.073
_refine_ls_extinction_method none
_refine_ls_goodness_of_fit_ref 1.009
_refine_ls_hydrogen_treatment mixed
_refine_ls_matrix_type full
_refine_ls_number_parameters 586
_refine_ls_number_reflns 14660
_refine_ls_number_restraints 0
_refine_ls_restrained_S_all 1.009
_refine_ls_R_factor_all 0.0724
_refine_ls_R_factor_gt 0.0468
_refine_ls_shift/su_max 0.001
_refine_ls_shift/su_mean 0.000
_refine_ls_structure_factor_coef Fsqd
_refine_ls_weighting_details 'calc w=1/[\s^2^(Fo^2^)+(0.0740P)^2^+0.0000P] where P=(Fo^2^+2Fc^2^)/3'
_refine_ls_weighting_scheme calc
_refine_ls_wR_factor_gt 0.1150
_refine_ls_wR_factor_ref 0.1284
_reflns_number_gt 10673
_reflns_number_total 14660
_reflns_threshold_expression >2sigma(I)
_cod_data_source_file ic048937esi20040803_053427_3.cif
_cod_data_source_block compound_1A_
_cod_database_code 4309020

loop_
_symmetry_equiv_pos_as_xyz
'x, y, z'
'-x, -y, -z'

loop_
_atom_site_label
_atom_site_type_symbol
_atom_site_fract_x
_atom_site_fract_y
_atom_site_fract_z
_atom_site_U_iso_or_equiv
_atom_site_adp_type
_atom_site_occupancy
_atom_site_symmetry_multiplicity
_atom_site_calc_flag
_atom_site_refinement_flags
_atom_site_disorder_assembly
_atom_site_disorder_group
N1 N 0.50814(13) 0.17110(9) 0.29903(7) 0.0139(2) Uani 1 1 d . . .
C2 C 0.65411(15) 0.15540(11) 0.27885(9) 0.0170(3) Uani 1 1 d . . .
H2A H 0.6713 0.1589 0.2212 0.020 Uiso 1 1 calc R . .
H2B H 0.6977 0.0913 0.3018 0.020 Uiso 1 1 calc R . .
C3 C 0.71605(16) 0.22724(11) 0.30840(10) 0.0175(3) Uani 1 1 d . . .
H3A H 0.6991 0.2234 0.3661 0.021 Uiso 1 1 calc R . .
H3B H 0.8145 0.2113 0.2963 0.021 Uiso 1 1 calc R . .
N4 N 0.66156(13) 0.32617(9) 0.27290(8) 0.0159(3) Uani 1 1 d . . .
H4A H 0.6757 0.3671 0.3052 0.019 Uiso 1 1 calc R . .
H4B H 0.5703 0.3346 0.2707 0.019 Uiso 1 1 calc R . .
C5 C 0.72208(17) 0.35151(12) 0.19232(10) 0.0206(3) Uani 1 1 d . . .
H5A H 0.6997 0.3124 0.1556 0.025 Uiso 1 1 calc R . .
H5B H 0.8210 0.3387 0.1929 0.025 Uiso 1 1 calc R . .
C6 C 0.66874(16) 0.45443(11) 0.16523(9) 0.0175(3) Uani 1 1 d . . .
C7 C 0.72547(16) 0.52274(12) 0.18850(10) 0.0192(3) Uani 1 1 d . . .
H7A H 0.7999 0.5039 0.2201 0.023 Uiso 1 1 calc R . .
C8 C 0.67494(16) 0.61765(12) 0.16626(10) 0.0194(3) Uani 1 1 d . . .
H8A H 0.7147 0.6635 0.1826 0.023 Uiso 1 1 calc R . .
C9 C 0.56023(17) 0.48320(12) 0.11832(10) 0.0204(3) Uani 1 1 d . . .
H9A H 0.5212 0.4372 0.1015 0.024 Uiso 1 1 calc R . .
C10 C 0.50889(17) 0.57808(12) 0.09607(10) 0.0210(3) Uani 1 1 d . . .
H10A H 0.4346 0.5968 0.0644 0.025 Uiso 1 1 calc R . .
C11 C 0.56554(16) 0.64636(12) 0.11978(9) 0.0186(3) Uani 1 1 d . . .
C12 C 0.51216(18) 0.74940(12) 0.09396(10) 0.0232(3) Uani 1 1 d . . .
H12A H 0.4581 0.7556 0.0485 0.028 Uiso 1 1 calc R . .
H12B H 0.5886 0.7798 0.0766 0.028 Uiso 1 1 calc R . .
N13 N 0.42692(13) 0.80039(9) 0.15745(8) 0.0168(3) Uani 1 1 d . . .
H13A H 0.3543 0.7736 0.1732 0.020 Uiso 1 1 calc R . .
H13B H 0.4762 0.7950 0.2001 0.020 Uiso 1 1 calc R . .
C14 C 0.37913(17) 0.90260(11) 0.12760(10) 0.0197(3) Uani 1 1 d . . .
H14A H 0.3453 0.9075 0.0752 0.024 Uiso 1 1 calc R . .
H14B H 0.4560 0.9339 0.1216 0.024 Uiso 1 1 calc R . .
C15 C 0.26894(16) 0.95397(11) 0.18137(10) 0.0178(3) Uani 1 1 d . . .
H15A H 0.3006 0.9449 0.2347 0.021 Uiso 1 1 calc R . .
H15B H 0.2515 1.0224 0.1627 0.021 Uiso 1 1 calc R . .
N16 N 0.14251(13) 0.92181(9) 0.18559(8) 0.0155(2) Uani 1 1 d . . .
C17 C 0.07475(16) 0.94750(11) 0.11214(9) 0.0175(3) Uani 1 1 d . . .
H17A H 0.1428 0.9454 0.0671 0.021 Uiso 1 1 calc R . .
H17B H 0.0201 1.0127 0.1105 0.021 Uiso 1 1 calc R . .
C18 C -0.01511(16) 0.88030(11) 0.10552(9) 0.0173(3) Uani 1 1 d . . .
H18A H -0.0831 0.8826 0.1506 0.021 Uiso 1 1 calc R . .
H18B H -0.0630 0.9009 0.0570 0.021 Uiso 1 1 calc R . .
N19 N 0.06335(13) 0.78163(9) 0.10394(8) 0.0150(2) Uani 1 1 d . . .
H19A H 0.1128 0.7640 0.1472 0.018 Uiso 1 1 calc R . .
H19B H 0.1222 0.7787 0.0600 0.018 Uiso 1 1 calc R . .
C20 C -0.02652(16) 0.71435(11) 0.10333(10) 0.0174(3) Uani 1 1 d . . .
H20A H -0.0789 0.7328 0.0564 0.021 Uiso 1 1 calc R . .
H20B H -0.0906 0.7181 0.1503 0.021 Uiso 1 1 calc R . .
C21 C 0.05269(15) 0.61477(11) 0.10270(9) 0.0159(3) Uani 1 1 d . . .
C22 C 0.07513(16) 0.55631(12) 0.17292(9) 0.0185(3) Uani 1 1 d . . .
H22A H 0.0392 0.5796 0.2210 0.022 Uiso 1 1 calc R . .
C23 C 0.14950(16) 0.46423(12) 0.17368(9) 0.0184(3) Uani 1 1 d . . .
H23A H 0.1631 0.4248 0.2220 0.022 Uiso 1 1 calc R . .
C24 C 0.10456(17) 0.57955(12) 0.03270(9) 0.0195(3) Uani 1 1 d . . .
H24A H 0.0887 0.6185 -0.0157 0.023 Uiso 1 1 calc R . .
C25 C 0.17932(17) 0.48788(11) 0.03322(9) 0.0185(3) Uani 1 1 d . . .
H25A H 0.2141 0.4644 -0.0149 0.022 Uiso 1 1 calc R . .
C26 C 0.20397(15) 0.42977(11) 0.10391(9) 0.0149(3) Uani 1 1 d . . .
C27 C 0.28877(16) 0.33216(11) 0.09912(9) 0.0171(3) Uani 1 1 d . . .
H27A H 0.2404 0.2966 0.0717 0.021 Uiso 1 1 calc R . .
H27B H 0.3731 0.3372 0.0671 0.021 Uiso 1 1 calc R . .
N28 N 0.32303(13) 0.27768(9) 0.17658(7) 0.0143(2) Uani 1 1 d . . .
H28A H 0.2460 0.2655 0.2040 0.017 Uiso 1 1 calc R . .
H28B H 0.3588 0.3134 0.2049 0.017 Uiso 1 1 calc R . .
C29 C 0.42119(16) 0.18676(11) 0.16797(9) 0.0158(3) Uani 1 1 d . . .
H29A H 0.5078 0.1999 0.1440 0.019 Uiso 1 1 calc R . .
H29B H 0.3874 0.1514 0.1326 0.019 Uiso 1 1 calc R . .
C30 C 0.44332(16) 0.12681(11) 0.24693(9) 0.0160(3) Uani 1 1 d . . .
H30A H 0.3558 0.1172 0.2723 0.019 Uiso 1 1 calc R . .
H30B H 0.5001 0.0641 0.2386 0.019 Uiso 1 1 calc R . .
C31 C 0.47854(15) 0.13813(11) 0.38206(9) 0.0155(3) Uani 1 1 d . . .
H31A H 0.5457 0.1514 0.4137 0.019 Uiso 1 1 calc R . .
H31B H 0.4868 0.0690 0.3883 0.019 Uiso 1 1 calc R . .
C32 C 0.33902(16) 0.18502(11) 0.41290(9) 0.0161(3) Uani 1 1 d . . .
H32A H 0.2715 0.1706 0.3822 0.019 Uiso 1 1 calc R . .
H32B H 0.3231 0.1589 0.4682 0.019 Uiso 1 1 calc R . .
N33 N 0.32178(13) 0.28945(9) 0.40786(8) 0.0142(2) Uani 1 1 d . . .
H33A H 0.3435 0.3133 0.3573 0.017 Uiso 1 1 calc R . .
H33B H 0.3792 0.3031 0.4399 0.017 Uiso 1 1 calc R . .
C34 C 0.18009(15) 0.33549(11) 0.43200(10) 0.0176(3) Uani 1 1 d . . .
H34A H 0.1598 0.3134 0.4878 0.021 Uiso 1 1 calc R . .
H34B H 0.1183 0.3156 0.4007 0.021 Uiso 1 1 calc R . .
C35 C 0.15467(16) 0.44163(11) 0.42130(9) 0.0165(3) Uani 1 1 d . . .
C36 C 0.24729(17) 0.48829(12) 0.44054(11) 0.0241(4) Uani 1 1 d . . .
H36A H 0.3310 0.4531 0.4582 0.029 Uiso 1 1 calc R . .
C37 C 0.21897(18) 0.58581(12) 0.43426(11) 0.0228(3) Uani 1 1 d . . .
H37A H 0.2842 0.6168 0.4470 0.027 Uiso 1 1 calc R . .
C38 C 0.03233(17) 0.49449(12) 0.39532(9) 0.0187(3) Uani 1 1 d . . .
H38A H -0.0315 0.4633 0.3810 0.022 Uiso 1 1 calc R . .
C39 C 0.00310(17) 0.59224(12) 0.39025(10) 0.0202(3) Uani 1 1 d . . .
H39A H -0.0812 0.6275 0.3735 0.024 Uiso 1 1 calc R . .
C40 C 0.09704(17) 0.63898(11) 0.40969(9) 0.0180(3) Uani 1 1 d . . .
C41 C 0.07162(19) 0.74436(11) 0.40837(9) 0.0213(3) Uani 1 1 d . . .
H41A H -0.0152 0.7662 0.4380 0.026 Uiso 1 1 calc R . .
H41B H 0.1428 0.7597 0.4355 0.026 Uiso 1 1 calc R . .
N42 N 0.06815(13) 0.79717(9) 0.32737(8) 0.0157(2) Uani 1 1 d . . .
H42A H 0.1355 0.7660 0.2951 0.019 Uiso 1 1 calc R . .
H42B H -0.0126 0.7995 0.3076 0.019 Uiso 1 1 calc R . .
C43 C 0.08592(17) 0.89526(11) 0.32860(9) 0.0168(3) Uani 1 1 d . . .
H43A H 0.1800 0.8930 0.3385 0.020 Uiso 1 1 calc R . .
H43B H 0.0270 0.9237 0.3719 0.020 Uiso 1 1 calc R . .
C44 C 0.05233(16) 0.95616(11) 0.25177(9) 0.0178(3) Uani 1 1 d . . .
H44A H -0.0413 0.9573 0.2416 0.021 Uiso 1 1 calc R . .
H44B H 0.0584 1.0216 0.2561 0.021 Uiso 1 1 calc R . .
Cl1 Cl 0.25249(5) 0.80518(3) -0.04833(3) 0.02879(10) Uani 1 1 d . . .
Cl2 Cl 0.07088(4) 0.22202(3) 0.27071(2) 0.02314(9) Uani 1 1 d . . .
Si1A Si 0.68869(4) 0.84320(3) 0.31625(3) 0.01545(9) Uani 1 1 d . . .
F1A F 0.82907(10) 0.77470(7) 0.27645(6) 0.0214(2) Uani 1 1 d . . .
F2A F 0.59237(11) 0.78328(8) 0.27837(7) 0.0334(3) Uani 1 1 d . . .
F3A F 0.69503(11) 0.76672(8) 0.39722(6) 0.0307(3) Uani 1 1 d . . .
F4A F 0.55031(11) 0.91271(7) 0.35373(7) 0.0272(2) Uani 1 1 d . . .
F5A F 0.78657(12) 0.90139(9) 0.35389(8) 0.0404(3) Uani 1 1 d . . .
F6A F 0.68393(14) 0.91851(9) 0.23386(7) 0.0481(4) Uani 1 1 d . . .
F1 F 0.39671(9) 0.37943(6) 0.27097(5) 0.01675(18) Uani 1 1 d . . .
F2 F 0.23198(9) 0.71293(6) 0.21657(5) 0.01681(18) Uani 1 1 d . . .
O1S O 0.40564(12) 0.56270(8) 0.28105(7) 0.0223(2) Uani 1 1 d . . .
H1SA H 0.3918 0.5086 0.2681 0.027 Uiso 1 1 d R . .
H1SB H 0.3351 0.5987 0.2568 0.027 Uiso 1 1 d R . .
O2S O 0.56478(13) 0.60696(9) 0.37441(7) 0.0240(3) Uani 1 1 d . . .
H2SA H 0.5187 0.6037 0.3418 0.029 Uiso 1 1 d R . .
H2SB H 0.5985 0.6577 0.3494 0.029 Uiso 1 1 d R . .
O3S O 0.46361(12) 0.68025(8) 0.51035(7) 0.0213(2) Uani 1 1 d . . .
H3SA H 0.5003 0.6555 0.4739 0.026 Uiso 1 1 d R . .
H3SB H 0.4299 0.7315 0.4967 0.026 Uiso 1 1 d R . .
O4S O 0.70683(14) 0.42247(9) 0.38602(8) 0.0288(3) Uani 1 1 d . . .
H4SA H 0.6685 0.4905 0.3852 0.035 Uiso 1 1 d R . .
H4SB H 0.6646 0.3982 0.4122 0.035 Uiso 1 1 d R . .
O5S O 0.34795(12) 0.85555(9) 0.44619(7) 0.0246(3) Uani 1 1 d . . .
H5SA H 0.4022 0.8754 0.4104 0.029 Uiso 1 1 d R . .
H5SB H 0.3073 0.8980 0.4716 0.029 Uiso 1 1 d R . .
O6S O 0.80756(12) 1.00591(9) 0.46851(7) 0.0235(3) Uani 1 1 d . . .
H6SA H 0.7773 0.9758 0.4330 0.028 Uiso 1 1 d R . .
H6SB H 0.8495 0.9644 0.5057 0.028 Uiso 1 1 d R . .
O7S O 0.03412(14) 0.19957(10) 0.09545(8) 0.0314(3) Uani 1 1 d . . .
H7SA H -0.0471 0.1982 0.0913 0.038 Uiso 1 1 d R . .
H7SB H 0.0349 0.2095 0.1427 0.038 Uiso 1 1 d R . .
O8S O 0.28353(14) 0.13141(10) 0.02021(8) 0.0319(3) Uani 1 1 d . . .
H8SA H 0.2942 0.0812 -0.0188 0.038 Uiso 1 1 d R . .
H8SB H 0.1951 0.1444 0.0435 0.038 Uiso 1 1 d R . .
O9S O 0.01035(14) 0.11301(10) 0.43866(8) 0.0307(3) Uani 1 1 d . . .
H9SA H -0.0543 0.0876 0.4336 0.037 Uiso 1 1 d R . .
H9SB H 0.0264 0.1423 0.3939 0.037 Uiso 1 1 d R . .
O10S O 0.66277(15) 1.00038(10) 0.08478(8) 0.0326(3) Uani 1 1 d . . .
H10S H 0.6836 1.0593 0.0805 0.039 Uiso 1 1 d R . .
H10T H 0.6725 0.9846 0.1361 0.039 Uiso 1 1 d R . .

loop_
_atom_site_aniso_label
_atom_site_aniso_U_11
_atom_site_aniso_U_22
_atom_site_aniso_U_33
_atom_site_aniso_U_23
_atom_site_aniso_U_13
_atom_site_aniso_U_12
N1 0.0142(6) 0.0134(6) 0.0145(6) -0.0026(5) -0.0010(4) -0.0032(5)
C2 0.0159(7) 0.0141(7) 0.0208(8) -0.0028(6) -0.0011(6) -0.0025(6)
C3 0.0164(7) 0.0162(7) 0.0202(8) -0.0005(6) -0.0034(6) -0.0041(6)
N4 0.0158(6) 0.0151(6) 0.0174(6) -0.0034(5) 0.0003(5) -0.0044(5)
C5 0.0235(8) 0.0186(8) 0.0181(8) -0.0031(6) 0.0045(6) -0.0036(6)
C6 0.0188(7) 0.0164(7) 0.0160(7) -0.0026(6) 0.0040(6) -0.0035(6)
C7 0.0145(7) 0.0222(8) 0.0210(8) -0.0037(6) 0.0005(6) -0.0044(6)
C8 0.0186(7) 0.0194(8) 0.0218(8) -0.0053(6) 0.0042(6) -0.0083(6)
C9 0.0221(8) 0.0233(8) 0.0181(7) -0.0052(6) 0.0008(6) -0.0091(6)
C10 0.0197(8) 0.0250(8) 0.0176(7) -0.0016(6) 0.0006(6) -0.0054(6)
C11 0.0188(7) 0.0185(7) 0.0162(7) -0.0008(6) 0.0058(6) -0.0035(6)
C12 0.0262(9) 0.0198(8) 0.0198(8) 0.0005(6) 0.0075(6) -0.0026(7)
N13 0.0154(6) 0.0164(6) 0.0179(6) -0.0006(5) 0.0010(5) -0.0039(5)
C14 0.0196(8) 0.0160(7) 0.0219(8) 0.0016(6) 0.0014(6) -0.0045(6)
C15 0.0191(7) 0.0139(7) 0.0216(8) -0.0023(6) 0.0006(6) -0.0067(6)
N16 0.0173(6) 0.0139(6) 0.0154(6) -0.0013(5) 0.0003(5) -0.0042(5)
C17 0.0214(8) 0.0139(7) 0.0172(7) 0.0002(6) -0.0025(6) -0.0044(6)
C18 0.0172(7) 0.0146(7) 0.0196(7) -0.0017(6) -0.0018(6) -0.0022(6)
N19 0.0169(6) 0.0145(6) 0.0146(6) -0.0031(5) 0.0008(5) -0.0051(5)
C20 0.0166(7) 0.0147(7) 0.0221(8) -0.0029(6) -0.0017(6) -0.0054(6)
C21 0.0145(7) 0.0144(7) 0.0196(7) -0.0021(6) -0.0020(5) -0.0048(5)
C22 0.0198(7) 0.0201(8) 0.0153(7) -0.0034(6) 0.0000(6) -0.0039(6)
C23 0.0217(8) 0.0185(7) 0.0143(7) -0.0005(6) -0.0010(6) -0.0042(6)
C24 0.0248(8) 0.0175(7) 0.0152(7) 0.0006(6) -0.0017(6) -0.0042(6)
C25 0.0230(8) 0.0182(7) 0.0140(7) -0.0027(6) 0.0011(6) -0.0046(6)
C26 0.0162(7) 0.0146(7) 0.0147(7) -0.0021(5) -0.0006(5) -0.0052(5)
C27 0.0227(8) 0.0152(7) 0.0130(7) -0.0009(6) -0.0014(6) -0.0038(6)
N28 0.0150(6) 0.0137(6) 0.0143(6) -0.0025(5) 0.0000(5) -0.0033(5)
C29 0.0172(7) 0.0140(7) 0.0157(7) -0.0034(6) -0.0008(5) -0.0019(6)
C30 0.0169(7) 0.0126(7) 0.0189(7) -0.0029(6) -0.0020(5) -0.0035(5)
C31 0.0180(7) 0.0123(7) 0.0157(7) -0.0014(5) -0.0021(5) -0.0024(5)
C32 0.0189(7) 0.0120(7) 0.0175(7) -0.0014(6) 0.0003(5) -0.0049(6)
N33 0.0145(6) 0.0126(6) 0.0156(6) -0.0034(5) 0.0001(5) -0.0028(5)
C34 0.0138(7) 0.0141(7) 0.0237(8) -0.0023(6) 0.0022(6) -0.0020(6)
C35 0.0173(7) 0.0156(7) 0.0153(7) -0.0017(6) 0.0037(5) -0.0033(6)
C36 0.0184(8) 0.0196(8) 0.0350(10) -0.0036(7) -0.0058(7) -0.0034(6)
C37 0.0223(8) 0.0200(8) 0.0287(9) -0.0048(7) -0.0022(7) -0.0085(7)
C38 0.0197(7) 0.0183(7) 0.0179(7) -0.0026(6) -0.0022(6) -0.0033(6)
C39 0.0218(8) 0.0187(8) 0.0180(7) -0.0015(6) -0.0027(6) -0.0002(6)
C40 0.0242(8) 0.0150(7) 0.0136(7) -0.0021(6) 0.0049(6) -0.0042(6)
C41 0.0335(9) 0.0149(7) 0.0135(7) -0.0009(6) 0.0039(6) -0.0045(7)
N42 0.0171(6) 0.0131(6) 0.0164(6) -0.0021(5) 0.0021(5) -0.0037(5)
C43 0.0217(7) 0.0133(7) 0.0160(7) -0.0031(6) 0.0006(6) -0.0052(6)
C44 0.0203(7) 0.0126(7) 0.0196(7) -0.0023(6) 0.0014(6) -0.0026(6)
Cl1 0.0338(2) 0.0381(2) 0.0197(2) -0.01000(17) 0.00822(16) -0.0192(2)
Cl2 0.01687(18) 0.0324(2) 0.02082(19) 0.00172(16) -0.00075(14) -0.00998(16)
Si1A 0.0177(2) 0.01211(19) 0.0161(2) -0.00275(15) 0.00031(15) -0.00247(15)
F1A 0.0195(5) 0.0207(5) 0.0233(5) -0.0082(4) 0.0004(4) -0.0007(4)
F2A 0.0233(5) 0.0373(6) 0.0440(7) -0.0218(5) -0.0120(5) -0.0010(5)
F3A 0.0328(6) 0.0304(6) 0.0221(5) 0.0079(4) 0.0007(4) -0.0013(5)
F4A 0.0254(5) 0.0179(5) 0.0356(6) -0.0070(4) 0.0085(4) -0.0014(4)
F5A 0.0274(6) 0.0430(7) 0.0616(8) -0.0364(6) 0.0109(5) -0.0176(5)
F6A 0.0574(9) 0.0325(7) 0.0324(7) 0.0161(5) 0.0163(6) 0.0141(6)
F1 0.0181(4) 0.0135(4) 0.0186(4) -0.0026(3) -0.0014(3) -0.0031(3)
F2 0.0175(4) 0.0145(4) 0.0180(4) -0.0024(3) 0.0007(3) -0.0033(3)
O1S 0.0248(6) 0.0174(6) 0.0251(6) -0.0034(5) -0.0054(5) -0.0037(5)
O2S 0.0307(7) 0.0198(6) 0.0233(6) -0.0043(5) -0.0028(5) -0.0079(5)
O3S 0.0238(6) 0.0195(6) 0.0211(6) -0.0045(5) -0.0023(5) -0.0044(5)
O4S 0.0362(7) 0.0245(6) 0.0265(7) -0.0067(5) -0.0006(5) -0.0068(6)
O5S 0.0223(6) 0.0226(6) 0.0270(6) -0.0051(5) 0.0022(5) -0.0016(5)
O6S 0.0253(6) 0.0225(6) 0.0221(6) -0.0049(5) -0.0005(5) -0.0031(5)
O7S 0.0334(7) 0.0373(8) 0.0243(7) -0.0098(6) 0.0007(5) -0.0070(6)
O8S 0.0325(7) 0.0361(8) 0.0312(7) -0.0095(6) -0.0016(6) -0.0130(6)
O9S 0.0340(7) 0.0333(7) 0.0256(7) 0.0072(6) -0.0064(5) -0.0138(6)
O10S 0.0395(8) 0.0290(7) 0.0299(7) -0.0057(6) -0.0058(6) -0.0059(6)

loop_
_atom_type_symbol
_atom_type_description
_atom_type_scat_dispersion_real
_atom_type_scat_dispersion_imag
_atom_type_scat_source
C C 0.0033 0.0016 'International Tables Vol C Tables 4.2.6.8 and 6.1.1.4'
H H 0.0000 0.0000 'International Tables Vol C Tables 4.2.6.8 and 6.1.1.4'
N N 0.0061 0.0033 'International Tables Vol C Tables 4.2.6.8 and 6.1.1.4'
O O 0.0106 0.0060 'International Tables Vol C Tables 4.2.6.8 and 6.1.1.4'
F F 0.0171 0.0103 'International Tables Vol C Tables 4.2.6.8 and 6.1.1.4'
Si Si 0.0817 0.0704 'International Tables Vol C Tables 4.2.6.8 and 6.1.1.4'
Cl Cl 0.1484 0.1585 'International Tables Vol C Tables 4.2.6.8 and 6.1.1.4'

loop_
_geom_angle_atom_site_label_1
_geom_angle_atom_site_label_2
_geom_angle_atom_site_label_3
_geom_angle
_geom_angle_site_symmetry_1
_geom_angle_site_symmetry_3
_geom_angle_publ_flag
C30 N1 C31 111.61(12) . . ?
C30 N1 C2 110.89(12) . . ?
C31 N1 C2 111.25(12) . . ?
N1 C2 C3 112.24(13) . . ?
N4 C3 C2 112.84(13) . . ?
C3 N4 C5 114.44(13) . . ?
N4 C5 C6 109.87(13) . . ?
C7 C6 C9 118.86(15) . . ?
C7 C6 C5 120.10(15) . . ?
C9 C6 C5 121.02(15) . . ?
C8 C7 C6 120.84(15) . . ?
C7 C8 C11 120.22(15) . . ?
C10 C9 C6 120.59(16) . . ?
C9 C10 C11 120.42(16) . . ?
C10 C11 C8 119.08(15) . . ?
C10 C11 C12 120.50(16) . . ?
C8 C11 C12 120.41(15) . . ?
C11 C12 N13 113.11(13) . . ?
C14 N13 C12 109.90(12) . . ?
N13 C14 C15 112.91(13) . . ?
N16 C15 C14 113.52(13) . . ?
C44 N16 C17 110.93(13) . . ?
C44 N16 C15 110.80(13) . . ?
C17 N16 C15 113.05(12) . . ?
N16 C17 C18 110.77(12) . . ?
N19 C18 C17 111.62(13) . . ?
C18 N19 C20 111.52(12) . . ?
N19 C20 C21 111.42(12) . . ?
C22 C21 C24 119.08(15) . . ?
C22 C21 C20 119.89(14) . . ?
C24 C21 C20 121.03(14) . . ?
C23 C22 C21 120.80(15) . . ?
C26 C23 C22 120.12(15) . . ?
C25 C24 C21 120.29(15) . . ?
C24 C25 C26 120.58(15) . . ?
C23 C26 C25 119.10(15) . . ?
C23 C26 C27 123.88(14) . . ?
C25 C26 C27 117.02(14) . . ?
N28 C27 C26 114.18(13) . . ?
C27 N28 C29 111.78(12) . . ?
N28 C29 C30 111.25(12) . . ?
N1 C30 C29 111.90(12) . . ?
N1 C31 C32 112.51(12) . . ?
N33 C32 C31 111.75(12) . . ?
C32 N33 C34 111.05(12) . . ?
N33 C34 C35 113.03(12) . . ?
C36 C35 C38 118.93(15) . . ?
C36 C35 C34 121.39(15) . . ?
C38 C35 C34 119.60(14) . . ?
C35 C36 C37 120.49(16) . . ?
C36 C37 C40 121.09(16) . . ?
C39 C38 C35 120.55(15) . . ?
C38 C39 C40 120.26(15) . . ?
C37 C40 C39 118.66(15) . . ?
C37 C40 C41 117.69(15) . . ?
C39 C40 C41 123.62(15) . . ?
N42 C41 C40 113.70(13) . . ?
C43 N42 C41 110.61(12) . . ?
N42 C43 C44 111.34(13) . . ?
N16 C44 C43 112.34(13) . . ?
F3A Si1A F6A 178.93(7) . . ?
F3A Si1A F4A 90.98(6) . . ?
F6A Si1A F4A 89.99(6) . . ?
F3A Si1A F5A 90.28(7) . . ?
F6A Si1A F5A 90.14(8) . . ?
F4A Si1A F5A 90.66(6) . . ?
F3A Si1A F2A 89.37(6) . . ?
F6A Si1A F2A 90.20(8) . . ?
F4A Si1A F2A 90.16(6) . . ?
F5A Si1A F2A 179.11(6) . . ?
F3A Si1A F1A 90.34(6) . . ?
F6A Si1A F1A 88.69(6) . . ?
F4A Si1A F1A 178.67(6) . . ?
F5A Si1A F1A 89.18(6) . . ?
F2A Si1A F1A 90.01(5) . . ?

loop_
_geom_bond_atom_site_label_1
_geom_bond_atom_site_label_2
_geom_bond_distance
_geom_bond_site_symmetry_2
_geom_bond_publ_flag
N1 C30 1.4708(19) . ?
N1 C31 1.472(2) . ?
N1 C2 1.475(2) . ?
C2 C3 1.518(2) . ?
C3 N4 1.497(2) . ?
N4 C5 1.499(2) . ?
C5 C6 1.507(2) . ?
C6 C7 1.391(2) . ?
C6 C9 1.395(2) . ?
C7 C8 1.383(2) . ?
C8 C11 1.398(2) . ?
C9 C10 1.384(2) . ?
C10 C11 1.394(2) . ?
C11 C12 1.504(2) . ?
C12 N13 1.505(2) . ?
N13 C14 1.500(2) . ?
C14 C15 1.517(2) . ?
C15 N16 1.471(2) . ?
N16 C44 1.467(2) . ?
N16 C17 1.470(2) . ?
C17 C18 1.519(2) . ?
C18 N19 1.488(2) . ?
N19 C20 1.4995(19) . ?
C20 C21 1.501(2) . ?
C21 C22 1.390(2) . ?
C21 C24 1.391(2) . ?
C22 C23 1.389(2) . ?
C23 C26 1.388(2) . ?
C24 C25 1.386(2) . ?
C25 C26 1.397(2) . ?
C26 C27 1.504(2) . ?
C27 N28 1.4895(19) . ?
N28 C29 1.4912(19) . ?
C29 C30 1.523(2) . ?
C31 C32 1.517(2) . ?
C32 N33 1.4923(19) . ?
N33 C34 1.4995(19) . ?
C34 C35 1.506(2) . ?
C35 C36 1.382(2) . ?
C35 C38 1.396(2) . ?
C36 C37 1.384(2) . ?
C37 C40 1.386(2) . ?
C38 C39 1.388(2) . ?
C39 C40 1.396(2) . ?
C40 C41 1.505(2) . ?
C41 N42 1.501(2) . ?
N42 C43 1.4949(19) . ?
C43 C44 1.515(2) . ?
Si1A F3A 1.6618(11) . ?
Si1A F6A 1.6716(12) . ?
Si1A F4A 1.6761(11) . ?
Si1A F5A 1.6872(12) . ?
Si1A F2A 1.6952(12) . ?
Si1A F1A 1.6988(11) . ?

loop_
_geom_hbond_atom_site_label_D
_geom_hbond_atom_site_label_H
_geom_hbond_atom_site_label_A
_geom_hbond_distance_DH
_geom_hbond_distance_HA
_geom_hbond_distance_DA
_geom_hbond_angle_DHA
_geom_hbond_site_symmetry_A
N4 H4B F1 0.92 1.75 2.6518(16) 165.6 .
N4 H4A O4S 0.92 1.80 2.7032(18) 166.1 .
N13 H13A F2 0.92 1.75 2.6612(16) 170.2 .
N13 H13B F2A 0.92 1.86 2.7741(17) 173.7 .
N19 H19A F2 0.92 1.77 2.6704(16) 167.0 .
N19 H19B Cl1 0.92 2.23 3.1337(14) 167.7 .
N28 H28A Cl2 0.92 2.20 3.1212(13) 174.6 .
N28 H28B F1 0.92 1.72 2.6316(16) 168.1 .
N33 H33A F1 0.92 1.77 2.6722(16) 166.4 .
N33 H33B O3S 0.92 1.98 2.8829(17) 166.2 2_666
N42 H42A F2 0.92 1.76 2.6607(16) 165.4 .
N42 H42B F1A 0.92 1.89 2.7925(17) 166.8 1_455
N42 H42B F5A 0.92 2.39 2.9653(18) 120.7 1_455
O1S H1SA F1 0.90 1.88 2.7418(15) 160.4 .
O1S H1SB F2 0.90 1.85 2.6792(15) 153.5 .
O2S H2SA O1S 0.79 1.89 2.6490(17) 163.6 .
O2S H2SB F2A 0.93 2.06 2.9239(18) 155.6 .
O2S H2SB F3A 0.93 2.35 3.0408(17) 131.7 .
O3S H3SA O2S 0.79 1.95 2.7313(17) 170.3 .
O3S H3SB O5S 0.77 1.94 2.7035(17) 171.2 .
O4S H4SA O2S 0.98 1.79 2.7535(18) 165.9 .
O4S H4SB O3S 0.71 2.18 2.8885(18) 178.0 2_666
O5S H5SA F4A 0.85 1.87 2.7039(17) 165.0 .
O5S H5SB O6S 0.82 1.96 2.7801(17) 173.6 2_676
O6S H6SA F5A 0.92 1.85 2.7249(17) 158.0 .
O6S H6SB O9S 0.89 1.87 2.7257(18) 159.7 2_666
O7S H7SA Cl1 0.85 2.32 3.1494(15) 166.3 2_565
O7S H7SB Cl2 0.85 2.32 3.1627(14) 171.0 .
O8S H8SA O10S 1.05 1.72 2.763(2) 171.2 2_665
O8S H8SB O7S 0.94 1.86 2.784(2) 164.3 .
O9S H9SA O6S 0.85 2.05 2.8493(19) 156.0 1_445
O9S H9SB Cl2 0.85 2.33 3.1847(14) 179.8 .
O10S H10S Cl1 0.93 2.21 3.1320(15) 169.5 2_675
O10S H10T F6A 0.89 1.83 2.6919(19) 162.5 .

loop_
_geom_torsion_atom_site_label_1
_geom_torsion_atom_site_label_2
_geom_torsion_atom_site_label_3
_geom_torsion_atom_site_label_4
_geom_torsion
_geom_torsion_site_symmetry_1
_geom_torsion_site_symmetry_2
_geom_torsion_site_symmetry_3
_geom_torsion_site_symmetry_4
_geom_torsion_publ_flag
C30 N1 C2 C3 158.65(13) . . . . ?
C31 N1 C2 C3 -76.51(15) . . . . ?
N1 C2 C3 N4 -62.20(17) . . . . ?
C2 C3 N4 C5 -80.20(17) . . . . ?
C3 N4 C5 C6 -175.23(13) . . . . ?
N4 C5 C6 C7 82.45(18) . . . . ?
N4 C5 C6 C9 -95.95(18) . . . . ?
C9 C6 C7 C8 0.5(2) . . . . ?
C5 C6 C7 C8 -177.89(15) . . . . ?
C6 C7 C8 C11 0.0(2) . . . . ?
C7 C6 C9 C10 -0.7(2) . . . . ?
C5 C6 C9 C10 177.66(15) . . . . ?
C6 C9 C10 C11 0.5(2) . . . . ?
C9 C10 C11 C8 0.1(2) . . . . ?
C9 C10 C11 C12 178.43(15) . . . . ?
C7 C8 C11 C10 -0.3(2) . . . . ?
C7 C8 C11 C12 -178.64(15) . . . . ?
C10 C11 C12 N13 103.91(18) . . . . ?
C8 C11 C12 N13 -77.75(19) . . . . ?
C11 C12 N13 C14 179.28(14) . . . . ?
C12 N13 C14 C15 167.41(14) . . . . ?
N13 C14 C15 N16 -66.90(18) . . . . ?
C14 C15 N16 C44 166.01(13) . . . . ?
C14 C15 N16 C17 -68.75(17) . . . . ?
C44 N16 C17 C18 -79.78(16) . . . . ?
C15 N16 C17 C18 155.05(13) . . . . ?
N16 C17 C18 N19 -61.80(17) . . . . ?
C17 C18 N19 C20 175.84(13) . . . . ?
C18 N19 C20 C21 -179.33(13) . . . . ?
N19 C20 C21 C22 93.01(17) . . . . ?
N19 C20 C21 C24 -86.97(18) . . . . ?
C24 C21 C22 C23 0.7(2) . . . . ?
C20 C21 C22 C23 -179.26(15) . . . . ?
C21 C22 C23 C26 0.8(2) . . . . ?
C22 C21 C24 C25 -1.0(2) . . . . ?
C20 C21 C24 C25 178.97(15) . . . . ?
C21 C24 C25 C26 -0.2(2) . . . . ?
C22 C23 C26 C25 -2.0(2) . . . . ?
C22 C23 C26 C27 178.30(15) . . . . ?
C24 C25 C26 C23 1.7(2) . . . . ?
C24 C25 C26 C27 -178.57(15) . . . . ?
C23 C26 C27 N28 -6.4(2) . . . . ?
C25 C26 C27 N28 173.90(13) . . . . ?
C26 C27 N28 C29 -172.65(13) . . . . ?
C27 N28 C29 C30 -173.58(12) . . . . ?
C31 N1 C30 C29 155.63(12) . . . . ?
C2 N1 C30 C29 -79.72(15) . . . . ?
N28 C29 C30 N1 -65.64(16) . . . . ?
C30 N1 C31 C32 -77.74(15) . . . . ?
C2 N1 C31 C32 157.82(12) . . . . ?
N1 C31 C32 N33 -60.92(16) . . . . ?
C31 C32 N33 C34 175.09(13) . . . . ?
C32 N33 C34 C35 -175.05(13) . . . . ?
N33 C34 C35 C36 -41.4(2) . . . . ?
N33 C34 C35 C38 141.97(15) . . . . ?
C38 C35 C36 C37 0.1(3) . . . . ?
C34 C35 C36 C37 -176.50(16) . . . . ?
C35 C36 C37 C40 0.9(3) . . . . ?
C36 C35 C38 C39 -1.2(2) . . . . ?
C34 C35 C38 C39 175.51(15) . . . . ?
C35 C38 C39 C40 1.2(2) . . . . ?
C36 C37 C40 C39 -0.8(3) . . . . ?
C36 C37 C40 C41 176.98(16) . . . . ?
C38 C39 C40 C37 -0.2(2) . . . . ?
C38 C39 C40 C41 -177.90(15) . . . . ?
C37 C40 C41 N42 111.03(17) . . . . ?
C39 C40 C41 N42 -71.3(2) . . . . ?
C40 C41 N42 C43 -162.23(14) . . . . ?
C41 N42 C43 C44 -167.42(13) . . . . ?
C17 N16 C44 C43 151.69(13) . . . . ?
C15 N16 C44 C43 -81.89(15) . . . . ?
N42 C43 C44 N16 -63.14(17) . . . . ?
